data_2009203
loop_
_publ_author_name
'Suescun, Leopoldo'
'Mombr\'u, Alvaro W.'
'Mariezcurrena, Ra\'ul A.'
'Kremer, Carlos'
'Rivero, Mario'
'Kremer, Eduardo'
'Dom\'inguez, Sixto'
'Mederos, Alfredo'

_publ_section_title
;
 [ReO~2~(dppp)~2~]I~<i>x~</i>[ReO~4~]~1-<i>x~</i>^.^<i>x</i>H~2~O^.^CH~3~OH
 for <i>x</i> = 0.17 (1), 0.36 (1) and 1 [dppp is
 1,3-bis(diphenylphosphino)propane]
;
_journal_issue 11
_journal_name_full 'Acta Crystallographica Section C'
_journal_page_first 1785
_journal_page_last 1789
_journal_paper_doi 10.1107/S0108270199008628
_journal_volume 55
_journal_year 1999
_chemical_formula_iupac '[Re O2 (C27 H26 P2)2] I0.17 [Re O4]0.83, 0.17H2 O1, C1 H4 O1'
_chemical_formula_moiety 'C54 H52 O2 P4 Re 1+, 0.17I 1-, 0.17H2 O, 0.83Re O4 1-, C H4 O'
_chemical_formula_sum 'C55 H56.34 I0.17 O6.49 P4 Re1.83'
_chemical_formula_weight 1307.1
_chemical_name_systematic
;
?
;
_space_group_IT_number 14
_symmetry_cell_setting monoclinic
_symmetry_space_group_name_Hall '-P 2yn'
_symmetry_space_group_name_H-M 'P 1 21/n 1'
_audit_creation_method SHELXL-97
_cell_angle_alpha 90.00
_cell_angle_beta 91.056(8)
_cell_angle_gamma 90.00
_cell_formula_units_Z 4
_cell_length_a 14.0240(19)
_cell_length_b 18.8840(10)
_cell_length_c 19.6861(16)
_cell_measurement_reflns_used 25
_cell_measurement_temperature 293(2)
_cell_measurement_theta_max 16.82
_cell_measurement_theta_min 15.10
_cell_volume 5212.6(9)
_computing_cell_refinement 'MSC/AFC Diffractometer Control Software'
_computing_data_collection
;
MSC/AFC Diffractometer Control Software
(Molecular Structure Corporation, 1993)
;
_computing_data_reduction 'MSC/AFC Diffractometer Control Software'
_computing_molecular_graphics 'ZORTEP (Zsolnai & Pritzkow, 1995)'
_computing_publication_material 'PLATON (Spek, 1990)'
_computing_structure_refinement 'SHELXL97 (Sheldrick, 1997)'
_computing_structure_solution 'SHELXS97 (Sheldrick, 1990)'
_diffrn_ambient_temperature 293(2)
_diffrn_measured_fraction_theta_full 0.969
_diffrn_measured_fraction_theta_max 0.969
_diffrn_measurement_device_type 'Rigaku AFC-7S'
_diffrn_measurement_method \q/2\q
_diffrn_radiation_monochromator graphite
_diffrn_radiation_source 'fine-focus sealed tube'
_diffrn_radiation_type MoK\a
_diffrn_radiation_wavelength 0.71069
_diffrn_reflns_av_R_equivalents 0.030
_diffrn_reflns_av_sigmaI/netI 0.0624
_diffrn_reflns_limit_h_max 18
_diffrn_reflns_limit_h_min 0
_diffrn_reflns_limit_k_max 24
_diffrn_reflns_limit_k_min 0
_diffrn_reflns_limit_l_max 25
_diffrn_reflns_limit_l_min -25
_diffrn_reflns_number 12447
_diffrn_reflns_theta_full 27.50
_diffrn_reflns_theta_max 27.5
_diffrn_reflns_theta_min 2.07
_diffrn_standards_decay_% 0
_diffrn_standards_interval_count 150
_diffrn_standards_number 3
_exptl_absorpt_coefficient_mu 4.52
_exptl_absorpt_correction_T_max 0.464
_exptl_absorpt_correction_T_min 0.286
_exptl_absorpt_correction_type '\y scan'
_exptl_absorpt_process_details '(Molecular Structure Corporation, 1993)'
_exptl_crystal_colour green
_exptl_crystal_density_diffrn 1.666
_exptl_crystal_density_method 'not measured'
_exptl_crystal_description parallelepiped
_exptl_crystal_F_000 2577
_exptl_crystal_size_max 0.33
_exptl_crystal_size_mid 0.21
_exptl_crystal_size_min 0.17
_refine_diff_density_max 4.15
_refine_diff_density_min -4.28
_refine_ls_extinction_method none
_refine_ls_goodness_of_fit_ref 1.041
_refine_ls_hydrogen_treatment constr
_refine_ls_matrix_type full
_refine_ls_number_parameters 635
_refine_ls_number_reflns 11967
_refine_ls_number_restraints 28
_refine_ls_restrained_S_all 1.041
_refine_ls_R_factor_all 0.109
_refine_ls_R_factor_gt 0.057
_refine_ls_shift/su_max 0.001
_refine_ls_shift/su_mean 0.000
_refine_ls_structure_factor_coef Fsqd
_refine_ls_weighting_details 'w = 1/[\s^2^(Fo^2^)+(0.0708P)^2^+29.8168P] where P = (Fo^2^+2Fc^2^)/3'
_refine_ls_weighting_scheme calc
_refine_ls_wR_factor_ref 0.171
_reflns_number_gt 7482
_reflns_number_total 11967
_reflns_threshold_expression I>2\s(I)
_cod_data_source_file sx1086.cif
_cod_data_source_block 1
_cod_depositor_comments
;
The following automatic conversions were performed:

'_refine_ls_weighting_scheme' value 'calc w =
1/[\s^2^(Fo^2^)+(0.0708P)^2^+29.8168P] where P = (Fo^2^+2Fc^2^)/3'
was changed to 'calc'. New tag '_refine_ls_weighting_details' was
created. The value of the new tag was set to 'w =
1/[\s^2^(Fo^2^)+(0.0708P)^2^+29.8168P] where P = (Fo^2^+2Fc^2^)/3'.

Automatic conversion script
Id: cif_fix_values 3143 2015-03-26 13:38:13Z robertas 
;
_cod_original_sg_symbol_H-M 'P 21/n'
_cod_database_code 2009203

loop_
_symmetry_equiv_pos_as_xyz
'x, y, z'
'-x+1/2, y+1/2, -z+1/2'
'-x, -y, -z'
'x-1/2, -y-1/2, z-1/2'

loop_
_atom_site_label
_atom_site_fract_x
_atom_site_fract_y
_atom_site_fract_z
_atom_site_U_iso_or_equiv
_atom_site_adp_type
_atom_site_calc_flag
_atom_site_refinement_flags
_atom_site_occupancy
_atom_site_disorder_assembly
_atom_site_disorder_group
_atom_site_type_symbol
Re1 .24285(3) .427905(18) .279548(17) .04364(11) Uani d . 1 . . Re
O1 .1821(5) .3456(3) .2867(3) .0600(17) Uani d . 1 . . O
O2 .2973(4) .5113(3) .2706(3) .0444(13) Uani d . 1 . . O
P1 .38307(16) .37506(11) .34247(11) .0434(5) Uani d . 1 . . P
C11 .3843(6) .3672(4) .4357(4) .0469(19) Uani d . 1 . . C
C12 .4113(7) .4253(5) .4750(5) .055(2) Uani d . 1 . . C
H12 .4259 .4679 .4539 .066 Uiso calc R 1 . . H
C13 .4166(8) .4204(6) .5445(5) .069(3) Uani d . 1 . . C
H13 .4346 .4597 .5702 .083 Uiso calc R 1 . . H
C14 .3951(7) .3571(7) .5765(5) .068(3) Uani d . 1 . . C
H14 .4000 .3533 .6235 .081 Uiso calc R 1 . . H
C15 .3668(8) .3006(5) .5382(5) .063(3) Uani d . 1 . . C
H15 .3511 .2585 .5596 .076 Uiso calc R 1 . . H
C16 .3609(7) .3044(5) .4681(5) .056(2) Uani d . 1 . . C
H16 .3414 .2652 .4428 .067 Uiso calc R 1 . . H
C21 .4996(6) .4146(4) .3294(4) .0448(18) Uani d . 1 . . C
C22 .5104(6) .4783(5) .2952(4) .050(2) Uani d . 1 . . C
H22 .4567 .5020 .2785 .060 Uiso calc R 1 . . H
C23 .6010(7) .5076(6) .2856(5) .061(3) Uani d . 1 . . C
H23 .6079 .5497 .2617 .073 Uiso calc R 1 . . H
C24 .6795(7) .4727(7) .3122(5) .070(3) Uani d . 1 . . C
H24 .7401 .4917 .3070 .084 Uiso calc R 1 . . H
C25 .6684(7) .4096(6) .3464(6) .069(3) Uani d . 1 . . C
H25 .7220 .3866 .3641 .083 Uiso calc R 1 . . H
C26 .5810(7) .3802(6) .3548(5) .066(3) Uani d . 1 . . C
H26 .5753 .3373 .3775 .079 Uiso calc R 1 . . H
C1 .3972(8) .2836(4) .3156(5) .056(2) Uani d . 1 . . C
H1A .4446 .2612 .3450 .067 Uiso calc R 1 . . H
H1B .3373 .2590 .3219 .067 Uiso calc R 1 . . H
C2 .4271(8) .2741(5) .2419(5) .061(3) Uani d . 1 . . C
H2A .4530 .2268 .2366 .073 Uiso calc R 1 . . H
H2B .4777 .3075 .2324 .073 Uiso calc R 1 . . H
C3 .3466(8) .2846(5) .1894(5) .058(2) Uani d . 1 . . C
H3A .2908 .2592 .2045 .070 Uiso calc R 1 . . H
H3B .3658 .2636 .1468 .070 Uiso calc R 1 . . H
P2 .31329(16) .37683(11) .17370(11) .0436(5) Uani d . 1 . . P
C31 .4166(6) .4191(5) .1382(4) .049(2) Uani d . 1 . . C
C32 .4206(8) .4926(5) .1362(5) .064(3) Uani d . 1 . . C
H32 .3724 .5197 .1549 .076 Uiso calc R 1 . . H
C33 .4991(11) .5254(8) .1052(6) .092(4) Uani d . 1 . . C
H33 .5039 .5745 .1042 .110 Uiso calc R 1 . . H
C34 .5683(10) .4844(11) .0765(7) .105(5) Uani d . 1 . . C
H34 .6192 .5060 .0551 .126 Uiso calc R 1 . . H
C35 .5632(10) .4131(10) .0791(9) .111(5) Uani d . 1 . . C
H35 .6118 .3861 .0607 .133 Uiso calc R 1 . . H
C36 .4888(8) .3808(7) .1081(7) .082(4) Uani d . 1 . . C
H36 .4857 .3316 .1079 .098 Uiso calc R 1 . . H
C41 .2330(6) .3653(5) .1005(4) .048(2) Uani d . 1 . . C
C42 .2558(8) .3855(6) .0349(5) .066(3) Uani d . 1 . . C
H42 .3136 .4077 .0269 .079 Uiso calc R 1 . . H
C43 .1931(10) .3728(6) -.0181(6) .078(3) Uani d . 1 . . C
H43 .2097 .3858 -.0619 .094 Uiso calc R 1 . . H
C44 .1069(10) .3413(7) -.0078(6) .083(4) Uani d . 1 . . C
H44 .0654 .3334 -.0443 .100 Uiso calc R 1 . . H
C45 .0812(8) .3213(6) .0571(6) .074(3) Uani d . 1 . . C
H45 .0218 .3010 .0645 .089 Uiso calc R 1 . . H
C46 .1458(7) .3318(5) .1115(6) .063(3) Uani d . 1 . . C
H46 .1306 .3165 .1548 .076 Uiso calc R 1 . . H
P3 .10365(19) .49383(12) .21446(12) .0524(6) Uani d . 1 . . P
C51 .1394(7) .5383(4) .1358(5) .050(2) Uani d . 1 . . C
C52 .1032(7) .5196(5) .0734(5) .061(2) Uani d . 1 . . C
H52 .0588 .4832 .0693 .073 Uiso calc R 1 . . H
C53 .1334(9) .5555(6) .0163(5) .072(3) Uani d . 1 . . C
H53 .1089 .5429 -.0263 .086 Uiso calc R 1 . . H
C54 .1998(8) .6102(6) .0215(6) .070(3) Uani d . 1 . . C
H54 .2191 .6344 -.0170 .083 Uiso calc R 1 . . H
C55 .2360(8) .6277(6) .0840(6) .069(3) Uani d . 1 . . C
H55 .2815 .6633 .0879 .083 Uiso calc R 1 . . H
C56 .2058(7) .5928(5) .1422(5) .061(2) Uani d . 1 . . C
H56 .2298 .6058 .1848 .073 Uiso calc R 1 . . H
C61 -.0095(8) .4538(5) .1974(5) .058(2) Uani d . 1 . . C
C62 -.0848(8) .4937(7) .1709(5) .068(3) Uani d . 1 . . C
H62 -.0746 .5407 .1591 .082 Uiso calc R 1 . . H
C63 -.1745(9) .4647(8) .1618(6) .082(3) Uani d . 1 . . C
H63 -.2234 .4921 .1430 .098 Uiso calc R 1 . . H
C64 -.1924(9) .3958(7) .1802(6) .081(4) Uani d . 1 . . C
H64 -.2534 .3769 .1753 .097 Uiso calc R 1 . . H
C65 -.1176(9) .3544(7) .2065(7) .087(4) Uani d . 1 . . C
H65 -.1282 .3075 .2186 .104 Uiso calc R 1 . . H
C66 -.0290(9) .3835(6) .2143(6) .077(3) Uani d . 1 . . C
H66 .0203 .3555 .2316 .093 Uiso calc R 1 . . H
C4 .0732(7) .5695(4) .2675(5) .052(2) Uani d . 1 . . C
H4A .1317 .5894 .2864 .063 Uiso calc R 1 . . H
H4B .0437 .6055 .2389 .063 Uiso calc R 1 . . H
C5 .0069(7) .5529(6) .3251(5) .064(3) Uani d . 1 . . C
H5A -.0576 .5496 .3066 .077 Uiso calc R 1 . . H
H5B .0084 .5923 .3567 .077 Uiso calc R 1 . . H
C6 .0287(6) .4846(6) .3651(5) .060(2) Uani d . 1 . . C
H6A .0039 .4447 .3392 .072 Uiso calc R 1 . . H
H6B -.0056 .4863 .4075 .072 Uiso calc R 1 . . H
P4 .15617(16) .46812(12) .38506(11) .0469(5) Uani d . 1 . . P
C71 .1447(7) .4025(5) .4529(5) .052(2) Uani d . 1 . . C
C72 .1720(7) .4166(5) .5192(5) .059(2) Uani d . 1 . . C
H72 .1998 .4601 .5299 .070 Uiso calc R 1 . . H
C73 .1588(8) .3671(6) .5705(6) .068(3) Uani d . 1 . . C
H73 .1783 .3770 .6149 .082 Uiso calc R 1 . . H
C74 .1164(9) .3031(7) .5547(7) .086(4) Uani d . 1 . . C
H74 .1069 .2697 .5887 .103 Uiso calc R 1 . . H
C75 .0879(9) .2883(6) .4884(7) .081(3) Uani d . 1 . . C
H75 .0598 .2449 .4780 .097 Uiso calc R 1 . . H
C76 .1013(8) .3380(5) .4378(6) .068(3) Uani d . 1 . . C
H76 .0811 .3283 .3935 .081 Uiso calc R 1 . . H
C81 .1951(6) .5489(5) .4261(4) .0464(19) Uani d . 1 . . C
C82 .2836(7) .5773(5) .4151(5) .056(2) Uani d . 1 . . C
H82 .3241 .5548 .3851 .067 Uiso calc R 1 . . H
C83 .3140(8) .6384(5) .4472(6) .070(3) Uani d . 1 . . C
H83 .3749 .6560 .4400 .083 Uiso calc R 1 . . H
C84 .2527(9) .6733(6) .4906(6) .074(3) Uani d . 1 . . C
H84 .2722 .7149 .5121 .089 Uiso calc R 1 . . H
C85 .1647(9) .6468(6) .5017(6) .075(3) Uani d . 1 . . C
H85 .1240 .6704 .5309 .090 Uiso calc R 1 . . H
C86 .1347(8) .5856(6) .4703(5) .062(3) Uani d . 1 . . C
H86 .0739 .5682 .4784 .075 Uiso calc R 1 . . H
O3 .1135(19) .2093(8) .2977(11) .220(9) Uani d . 1 . . O
H3 .1112 .2524 .2930 .330 Uiso calc R 1 . . H
C90 .0712(17) .1798(9) .2481(12) .176(11) Uani d . 1 . . C
H90A .0048 .1744 .2579 .263 Uiso calc R 1 . . H
H90B .0989 .1340 .2404 .263 Uiso calc R 1 . . H
H90C .0778 .2084 .2082 .263 Uiso calc R 1 . . H
I1 .7371(8) .1905(3) .2990(4) .0567(16) Uani d P .170(5) . . I
O4 .940(2) .2046(16) .3944(18) .050(9) Uani d P .170(5) . . O
Re2 .69369(11) .19916(5) .27829(7) .0700(4) Uani d PDU .830(5) . . Re
O5 .5962(7) .1799(6) .3219(5) .090(3) Uani d PDU .830(5) . . O
O6 .6699(10) .2546(6) .2135(5) .115(4) Uani d PDU .830(5) . . O
O7 .7719(10) .2368(9) .3309(7) .150(6) Uani d PDU .830(5) . . O
O8 .7428(15) .1270(9) .2486(11) .203(9) Uani d PDU .830(5) . . O

loop_
_atom_site_aniso_label
_atom_site_aniso_U_11
_atom_site_aniso_U_22
_atom_site_aniso_U_33
_atom_site_aniso_U_12
_atom_site_aniso_U_13
_atom_site_aniso_U_23
Re1 .04544(19) .04449(18) .04120(18) -.01424(15) .00635(13) -.00509(14)
O1 .069(4) .055(4) .056(4) -.026(3) .007(3) -.008(3)
O2 .041(3) .047(3) .045(3) -.004(2) .001(2) .006(2)
P1 .0506(12) .0352(10) .0445(11) -.0042(9) .0012(9) .0025(8)
C11 .043(5) .046(5) .051(5) -.005(4) -.002(4) .005(4)
C12 .054(5) .057(5) .054(5) -.010(4) .012(4) .001(4)
C13 .062(6) .094(8) .051(5) -.017(6) .002(5) -.014(5)
C14 .056(6) .106(9) .041(5) -.002(6) .005(4) .005(5)
C15 .066(7) .061(6) .062(6) .012(5) .011(5) .021(5)
C16 .065(6) .043(5) .060(6) .001(4) -.002(5) .009(4)
C21 .043(4) .049(5) .043(4) -.002(4) .002(4) -.004(3)
C22 .046(5) .055(5) .048(5) -.003(4) .001(4) .010(4)
C23 .044(5) .081(7) .058(6) -.019(5) .003(4) -.002(5)
C24 .043(5) .108(9) .060(6) -.018(6) .008(5) -.012(6)
C25 .044(5) .085(8) .078(7) .009(5) -.001(5) .005(6)
C26 .056(6) .070(6) .072(7) .008(5) -.002(5) .014(5)
C1 .076(7) .037(4) .054(5) .001(4) .000(5) .006(4)
C2 .076(7) .037(4) .070(6) .009(4) .007(5) -.008(4)
C3 .075(7) .042(5) .058(6) -.002(4) -.003(5) -.005(4)
P2 .0471(12) .0392(10) .0446(12) -.0011(9) .0045(9) -.0031(8)
C31 .042(4) .056(5) .048(5) -.001(4) .009(4) .001(4)
C32 .079(7) .064(6) .048(5) -.017(5) .016(5) -.007(4)
C33 .118(11) .094(9) .063(7) -.053(9) -.001(7) .020(6)
C34 .059(8) .172(17) .083(9) -.030(9) .015(7) .032(10)
C35 .066(8) .136(14) .132(13) .027(9) .039(8) .038(11)
C36 .069(7) .076(7) .102(9) .012(6) .041(7) .012(7)
C41 .047(5) .048(5) .049(5) .002(4) .002(4) -.014(4)
C42 .068(7) .072(7) .056(6) -.003(5) .000(5) .005(5)
C43 .093(9) .082(8) .058(6) -.001(7) -.018(6) -.008(6)
C44 .092(9) .087(8) .069(8) .009(7) -.024(7) -.023(6)
C45 .060(7) .075(7) .088(8) -.010(5) -.011(6) -.025(6)
C46 .063(6) .057(6) .071(7) -.004(5) .005(5) -.008(5)
P3 .0688(16) .0381(11) .0511(13) -.0013(10) .0184(11) -.0031(9)
C51 .058(5) .041(4) .052(5) .000(4) .012(4) -.002(4)
C52 .062(6) .063(6) .058(6) -.009(5) .012(5) -.007(5)
C53 .077(8) .088(8) .050(6) .004(6) .009(5) .007(5)
C54 .068(7) .078(7) .063(7) .024(6) .022(5) .026(5)
C55 .065(7) .058(6) .083(8) .005(5) .015(6) .026(5)
C56 .067(6) .056(5) .060(6) -.004(5) .004(5) .011(4)
C61 .064(6) .055(5) .054(5) .001(5) .015(5) -.007(4)
C62 .065(7) .089(8) .051(6) -.028(6) .013(5) -.009(5)
C63 .080(8) .114(10) .052(6) -.006(7) .005(6) -.011(6)
C64 .075(8) .100(9) .069(7) -.045(7) .012(6) -.007(6)
C65 .077(8) .069(7) .116(11) -.007(6) .023(8) .000(7)
C66 .071(7) .061(6) .102(9) -.010(5) .033(7) -.003(6)
C4 .054(5) .041(4) .061(5) .020(4) -.001(4) -.008(4)
C5 .055(6) .077(7) .060(6) .020(5) .004(5) -.007(5)
C6 .039(5) .092(7) .050(5) -.004(5) .013(4) -.002(5)
P4 .0422(12) .0551(13) .0439(12) -.0072(10) .0096(9) -.0026(9)
C71 .049(5) .055(5) .054(5) -.007(4) .017(4) .002(4)
C72 .056(6) .063(6) .058(6) .006(4) .022(5) .008(4)
C73 .060(6) .083(8) .062(6) .023(6) .016(5) .016(5)
C74 .067(8) .091(9) .100(10) .007(6) .036(7) .036(8)
C75 .067(7) .073(7) .104(10) -.018(6) .028(7) .004(7)
C76 .065(7) .060(6) .079(7) -.014(5) .014(5) .003(5)
C81 .043(5) .048(4) .048(5) -.005(4) -.003(4) -.001(4)
C82 .059(6) .049(5) .060(5) -.005(4) .009(4) -.005(4)
C83 .068(7) .058(6) .083(8) -.016(5) .011(6) -.012(5)
C84 .089(9) .053(6) .081(8) .000(6) .003(6) -.016(5)
C85 .085(8) .071(7) .069(7) .020(6) .009(6) -.019(6)
C86 .059(6) .071(6) .056(6) .004(5) .011(5) -.006(5)
O3 .32(3) .114(11) .225(19) -.044(15) -.097(18) .032(12)
C90 .22(2) .088(11) .21(2) -.043(13) -.13(2) -.008(13)
I1 .063(4) .058(2) .050(3) .017(2) .009(3) .0043(18)
O4 .038(18) .043(18) .07(2) .000(14) -.039(17) -.008(15)
Re2 .0674(7) .0608(4) .0821(6) .0020(4) .0075(5) -.0016(3)
O5 .086(7) .100(8) .083(7) .008(6) .005(5) .034(6)
O6 .156(12) .110(9) .079(7) -.033(8) .026(7) .017(6)
O7 .111(11) .191(16) .145(13) -.053(11) -.044(9) .073(12)
O8 .205(18) .201(19) .205(17) .096(15) .094(14) -.001(15)

loop_
_atom_type_symbol
_atom_type_description
_atom_type_scat_dispersion_real
_atom_type_scat_dispersion_imag
_atom_type_scat_source
C C 0.0033 0.0016 'International Tables Vol C Tables 4.2.6.8 and 6.1.1.4'
H H 0.0000 0.0000 'International Tables Vol C Tables 4.2.6.8 and 6.1.1.4'
P P 0.1023 0.0942 'International Tables Vol C Tables 4.2.6.8 and 6.1.1.4'
O O 0.0106 0.0060 'International Tables Vol C Tables 4.2.6.8 and 6.1.1.4'
I I -0.4742 1.8119 'International Tables Vol C Tables 4.2.6.8 and 6.1.1.4'
Re Re -1.5980 7.2320 'International Tables Vol C Tables 4.2.6.8 and 6.1.1.4'

loop_
_geom_angle_atom_site_label_1
_geom_angle_atom_site_label_2
_geom_angle_atom_site_label_3
_geom_angle
O2 Re1 O1 177.0(3)
O2 Re1 P1 93.88(19)
O1 Re1 P1 89.1(2)
O2 Re1 P2 94.75(19)
O1 Re1 P2 85.8(2)
P1 Re1 P2 86.58(7)
O2 Re1 P4 91.66(19)
O1 Re1 P4 87.7(2)
P1 Re1 P4 95.60(8)
P2 Re1 P4 173.08(7)
O2 Re1 P3 81.21(19)
O1 Re1 P3 95.8(2)
P1 Re1 P3 175.05(7)
P2 Re1 P3 94.43(7)
P4 Re1 P3 83.96(7)
C1 P1 C21 104.2(4)
C1 P1 C11 102.4(4)
C21 P1 C11 100.5(4)
C1 P1 Re1 108.8(3)
C21 P1 Re1 117.7(3)
C11 P1 Re1 121.1(3)
C16 C11 C12 118.9(8)
C16 C11 P1 121.8(7)
C12 C11 P1 119.2(6)
C13 C12 C11 120.7(9)
C12 C13 C14 120.2(10)
C15 C14 C13 119.1(9)
C14 C15 C16 121.7(9)
C15 C16 C11 119.4(9)
C22 C21 C26 118.8(8)
C22 C21 P1 122.0(7)
C26 C21 P1 119.2(7)
C21 C22 C23 120.9(9)
C24 C23 C22 118.7(10)
C23 C24 C25 120.1(9)
C26 C25 C24 121.6(10)
C25 C26 C21 119.9(10)
C2 C1 P1 114.9(6)
C1 C2 C3 114.5(9)
C2 C3 P2 114.9(6)
C31 P2 C41 103.6(4)
C31 P2 C3 106.4(5)
C41 P2 C3 99.9(4)
C31 P2 Re1 118.7(3)
C41 P2 Re1 117.0(3)
C3 P2 Re1 109.2(3)
C36 C31 C32 118.6(9)
C36 C31 P2 122.1(8)
C32 C31 P2 119.1(7)
C31 C32 C33 118.8(11)
C34 C33 C32 119.6(13)
C35 C34 C33 120.7(12)
C36 C35 C34 120.7(14)
C35 C36 C31 121.5(13)
C42 C41 C46 119.0(9)
C42 C41 P2 123.5(7)
C46 C41 P2 117.5(7)
C43 C42 C41 120.3(11)
C44 C43 C42 121.2(12)
C43 C44 C45 120.2(11)
C44 C45 C46 119.2(11)
C41 C46 C45 120.1(10)
C61 P3 C4 102.9(4)
C61 P3 C51 106.9(5)
C4 P3 C51 101.2(4)
C61 P3 Re1 122.7(4)
C4 P3 Re1 105.8(3)
C51 P3 Re1 114.5(3)
C52 C51 C56 120.6(9)
C52 C51 P3 122.4(7)
C56 C51 P3 117.0(7)
C51 C52 C53 119.3(10)
C52 C53 C54 121.1(10)
C55 C54 C53 118.9(10)
C54 C55 C56 121.0(11)
C51 C56 C55 119.2(10)
C62 C61 C66 116.9(10)
C62 C61 P3 120.5(8)
C66 C61 P3 122.4(9)
C63 C62 C61 121.2(12)
C64 C63 C62 120.7(13)
C63 C64 C65 119.1(11)
C66 C65 C64 119.4(12)
C65 C66 C61 122.6(12)
C5 C4 P3 114.8(7)
C4 C5 C6 116.1(8)
C5 C6 P4 115.6(7)
C81 P4 C71 105.9(4)
C81 P4 C6 103.7(5)
C71 P4 C6 99.9(4)
C81 P4 Re1 118.2(3)
C71 P4 Re1 116.3(3)
C6 P4 Re1 110.6(3)
C72 C71 C76 118.9(9)
C72 C71 P4 122.2(7)
C76 C71 P4 118.7(8)
C71 C72 C73 121.2(10)
C74 C73 C72 119.3(11)
C73 C74 C75 120.2(11)
C76 C75 C74 120.0(11)
C75 C76 C71 120.3(11)
C82 C81 C86 117.5(8)
C82 C81 P4 121.8(7)
C86 C81 P4 120.8(7)
C81 C82 C83 121.9(9)
C82 C83 C84 119.3(10)
C85 C84 C83 120.1(10)
C84 C85 C86 120.7(10)
C85 C86 C81 120.6(10)
O8 Re2 O7 107.6(11)
O8 Re2 O5 110.9(9)
O7 Re2 O5 108.2(7)
O8 Re2 O6 109.1(9)
O7 Re2 O6 109.1(7)
O5 Re2 O6 111.9(6)

loop_
_geom_bond_atom_site_label_1
_geom_bond_atom_site_label_2
_geom_bond_site_symmetry_2
_geom_bond_distance
_geom_bond_publ_flag
Re1 O2 . 1.759(5) ?
Re1 O1 . 1.780(6) ?
Re1 P1 . 2.511(2) ?
Re1 P2 . 2.515(2) ?
Re1 P4 . 2.542(2) ?
Re1 P3 . 2.629(3) ?
P1 C1 . 1.818(9) ?
P1 C21 . 1.819(9) ?
P1 C11 . 1.842(9) ?
C11 C16 . 1.389(12) ?
C11 C12 . 1.390(12) ?
C12 C13 . 1.372(13) ?
C13 C14 . 1.387(15) ?
C14 C15 . 1.362(15) ?
C15 C16 . 1.383(14) ?
C21 C22 . 1.388(12) ?
C21 C26 . 1.398(13) ?
C22 C23 . 1.401(12) ?
C23 C24 . 1.379(15) ?
C24 C25 . 1.379(16) ?
C25 C26 . 1.359(14) ?
C1 C2 . 1.529(13) ?
C2 C3 . 1.529(14) ?
C3 P2 . 1.828(9) ?
P2 C31 . 1.806(9) ?
P2 C41 . 1.825(9) ?
C31 C36 . 1.388(13) ?
C31 C32 . 1.389(13) ?
C32 C33 . 1.412(15) ?
C33 C34 . 1.37(2) ?
C34 C35 . 1.35(2) ?
C35 C36 . 1.346(17) ?
C41 C42 . 1.390(13) ?
C41 C46 . 1.396(13) ?
C42 C43 . 1.373(15) ?
C43 C44 . 1.365(17) ?
C44 C45 . 1.386(17) ?
C45 C46 . 1.404(14) ?
P3 C61 . 1.784(11) ?
P3 C4 . 1.825(8) ?
P3 C51 . 1.839(9) ?
C51 C52 . 1.367(13) ?
C51 C56 . 1.393(13) ?
C52 C53 . 1.386(14) ?
C53 C54 . 1.393(16) ?
C54 C55 . 1.364(16) ?
C55 C56 . 1.393(13) ?
C61 C62 . 1.392(15) ?
C61 C66 . 1.396(14) ?
C62 C63 . 1.381(15) ?
C63 C64 . 1.376(18) ?
C64 C65 . 1.400(18) ?
C65 C66 . 1.365(16) ?
C4 C5 . 1.514(14) ?
C5 C6 . 1.538(14) ?
C6 P4 . 1.850(9) ?
P4 C81 . 1.806(9) ?
P4 C71 . 1.831(9) ?
C71 C72 . 1.380(13) ?
C71 C76 . 1.392(13) ?
C72 C73 . 1.391(13) ?
C73 C74 . 1.381(17) ?
C74 C75 . 1.386(18) ?
C75 C76 . 1.385(15) ?
C81 C82 . 1.373(13) ?
C81 C86 . 1.409(13) ?
C82 C83 . 1.379(13) ?
C83 C84 . 1.389(15) ?
C84 C85 . 1.354(17) ?
C85 C86 . 1.374(15) ?
O3 C90 . 1.264(19) ?
Re2 O8 . 1.640(11) ?
Re2 O7 . 1.655(10) ?
Re2 O5 . 1.668(8) ?
Re2 O6 . 1.678(9) ?

loop_
_geom_torsion_atom_site_label_1
_geom_torsion_atom_site_label_2
_geom_torsion_atom_site_label_3
_geom_torsion_atom_site_label_4
_geom_torsion
O2 Re1 P1 C1 -142.5(4)
O1 Re1 P1 C1 37.9(4)
P2 Re1 P1 C1 -48.0(3)
P4 Re1 P1 C1 125.5(3)
P3 Re1 P1 C1 -149.9(9)
O2 Re1 P1 C21 -24.4(4)
O1 Re1 P1 C21 156.0(4)
P2 Re1 P1 C21 70.2(3)
P4 Re1 P1 C21 -116.4(3)
P3 Re1 P1 C21 -31.8(10)
O2 Re1 P1 C11 99.5(4)
O1 Re1 P1 C11 -80.2(4)
P2 Re1 P1 C11 -166.0(3)
P4 Re1 P1 C11 7.4(3)
P3 Re1 P1 C11 92.0(9)
C1 P1 C11 C16 -23.1(9)
C21 P1 C11 C16 -130.3(8)
Re1 P1 C11 C16 98.2(8)
C1 P1 C11 C12 155.6(8)
C21 P1 C11 C12 48.4(8)
Re1 P1 C11 C12 -83.1(8)
C16 C11 C12 C13 1.3(14)
P1 C11 C12 C13 -177.4(8)
C11 C12 C13 C14 0.1(16)
C12 C13 C14 C15 -1.5(17)
C13 C14 C15 C16 1.4(16)
C14 C15 C16 C11 0.0(16)
C12 C11 C16 C15 -1.4(14)
P1 C11 C16 C15 177.3(8)
C1 P1 C21 C22 131.0(7)
C11 P1 C21 C22 -123.2(7)
Re1 P1 C21 C22 10.4(8)
C1 P1 C21 C26 -49.5(8)
C11 P1 C21 C26 56.3(8)
Re1 P1 C21 C26 -170.1(7)
C26 C21 C22 C23 0.7(14)
P1 C21 C22 C23 -179.8(7)
C21 C22 C23 C24 -1.5(14)
C22 C23 C24 C25 1.2(16)
C23 C24 C25 C26 0.0(18)
C24 C25 C26 C21 -0.9(18)
C22 C21 C26 C25 0.5(15)
P1 C21 C26 C25 -179.0(8)
C21 P1 C1 C2 -59.0(8)
C11 P1 C1 C2 -163.4(7)
Re1 P1 C1 C2 67.3(8)
P1 C1 C2 C3 -77.1(10)
C1 C2 C3 P2 76.0(10)
C2 C3 P2 C31 63.6(8)
C2 C3 P2 C41 171.0(8)
C2 C3 P2 Re1 -65.7(8)
O2 Re1 P2 C31 18.9(4)
O1 Re1 P2 C31 -164.1(4)
P1 Re1 P2 C31 -74.7(3)
P4 Re1 P2 C31 176.7(7)
P3 Re1 P2 C31 100.4(3)
O2 Re1 P2 C41 -106.6(4)
O1 Re1 P2 C41 70.4(4)
P1 Re1 P2 C41 159.8(3)
P4 Re1 P2 C41 51.2(8)
P3 Re1 P2 C41 -25.0(3)
O2 Re1 P2 C3 141.0(4)
O1 Re1 P2 C3 -42.0(4)
P1 Re1 P2 C3 47.4(4)
P4 Re1 P2 C3 -61.2(8)
P3 Re1 P2 C3 -137.4(4)
C41 P2 C31 C36 -84.4(10)
C3 P2 C31 C36 20.4(10)
Re1 P2 C31 C36 143.9(8)
C41 P2 C31 C32 90.5(8)
C3 P2 C31 C32 -164.7(8)
Re1 P2 C31 C32 -41.2(9)
C36 C31 C32 C33 -1.6(16)
P2 C31 C32 C33 -176.7(8)
C31 C32 C33 C34 1.4(18)
C32 C33 C34 C35 -2(2)
C33 C34 C35 C36 2(3)
C34 C35 C36 C31 -2(2)
C32 C31 C36 C35 2.0(19)
P2 C31 C36 C35 177.0(12)
C31 P2 C41 C42 1.1(9)
C3 P2 C41 C42 -108.5(9)
Re1 P2 C41 C42 133.9(7)
C31 P2 C41 C46 178.6(7)
C3 P2 C41 C46 68.9(8)
Re1 P2 C41 C46 -48.7(8)
C46 C41 C42 C43 0.2(15)
P2 C41 C42 C43 177.6(9)
C41 C42 C43 C44 1.1(18)
C42 C43 C44 C45 0(2)
C43 C44 C45 C46 -1.8(18)
C42 C41 C46 C45 -2.3(14)
P2 C41 C46 C45 -179.8(8)
C44 C45 C46 C41 3.1(16)
O2 Re1 P3 C61 -175.8(4)
O1 Re1 P3 C61 3.9(4)
P1 Re1 P3 C61 -168.3(8)
P2 Re1 P3 C61 90.1(4)
P4 Re1 P3 C61 -83.1(4)
O2 Re1 P3 C4 -58.6(4)
O1 Re1 P3 C4 121.1(4)
P1 Re1 P3 C4 -51.1(9)
P2 Re1 P3 C4 -152.7(3)
P4 Re1 P3 C4 34.1(3)
O2 Re1 P3 C51 51.9(4)
O1 Re1 P3 C51 -128.4(4)
P1 Re1 P3 C51 59.4(9)
P2 Re1 P3 C51 -42.2(3)
P4 Re1 P3 C51 144.5(3)
C61 P3 C51 C52 -22.1(9)
C4 P3 C51 C52 -129.4(8)
Re1 P3 C51 C52 117.4(8)
C61 P3 C51 C56 157.9(8)
C4 P3 C51 C56 50.6(8)
Re1 P3 C51 C56 -62.7(8)
C56 C51 C52 C53 0.0(15)
P3 C51 C52 C53 180.0(8)
C51 C52 C53 C54 0.0(16)
C52 C53 C54 C55 0.8(17)
C53 C54 C55 C56 -1.5(16)
C52 C51 C56 C55 -0.8(15)
P3 C51 C56 C55 179.3(8)
C54 C55 C56 C51 1.6(16)
C4 P3 C61 C62 52.9(9)
C51 P3 C61 C62 -53.2(9)
Re1 P3 C61 C62 171.5(6)
C4 P3 C61 C66 -122.3(9)
C51 P3 C61 C66 131.6(9)
Re1 P3 C61 C66 -3.7(10)
C66 C61 C62 C63 -0.1(15)
P3 C61 C62 C63 -175.5(8)
C61 C62 C63 C64 1.5(16)
C62 C63 C64 C65 -1.9(18)
C63 C64 C65 C66 1.0(19)
C64 C65 C66 C61 0(2)
C62 C61 C66 C65 -0.9(17)
P3 C61 C66 C65 174.5(10)
C61 P3 C4 C5 47.5(8)
C51 P3 C4 C5 158.0(7)
Re1 P3 C4 C5 -82.3(7)
P3 C4 C5 C6 43.3(11)
C4 C5 C6 P4 42.1(12)
C5 C6 P4 C81 53.3(8)
C5 C6 P4 C71 162.5(7)
C5 C6 P4 Re1 -74.4(8)
O2 Re1 P4 C81 -14.5(4)
O1 Re1 P4 C81 168.4(4)
P1 Re1 P4 C81 79.5(3)
P2 Re1 P4 C81 -172.4(6)
P3 Re1 P4 C81 -95.5(3)
O2 Re1 P4 C71 -142.3(4)
O1 Re1 P4 C71 40.6(4)
P1 Re1 P4 C71 -48.3(4)
P2 Re1 P4 C71 59.8(8)
P3 Re1 P4 C71 136.7(4)
O2 Re1 P4 C6 104.7(4)
O1 Re1 P4 C6 -72.3(4)
P1 Re1 P4 C6 -161.3(4)
P2 Re1 P4 C6 -53.2(8)
P3 Re1 P4 C6 23.7(4)
C81 P4 C71 C72 -5.7(9)
C6 P4 C71 C72 -113.1(8)
Re1 P4 C71 C72 127.9(7)
C81 P4 C71 C76 170.0(8)
C6 P4 C71 C76 62.6(9)
Re1 P4 C71 C76 -56.4(9)
C76 C71 C72 C73 1.5(14)
P4 C71 C72 C73 177.1(7)
C71 C72 C73 C74 -0.9(15)
C72 C73 C74 C75 0.4(17)
C73 C74 C75 C76 -0.5(18)
C74 C75 C76 C71 1.1(17)
C72 C71 C76 C75 -1.6(15)
P4 C71 C76 C75 -177.4(8)
C71 P4 C81 C82 113.6(8)
C6 P4 C81 C82 -141.7(8)
Re1 P4 C81 C82 -18.9(9)
C71 P4 C81 C86 -67.2(9)
C6 P4 C81 C86 37.4(9)
Re1 P4 C81 C86 160.2(7)
C86 C81 C82 C83 1.9(15)
P4 C81 C82 C83 -179.0(8)
C81 C82 C83 C84 -1.8(17)
C82 C83 C84 C85 0.9(18)
C83 C84 C85 C86 -0.1(19)
C84 C85 C86 C81 0.2(17)
C82 C81 C86 C85 -1.1(15)
P4 C81 C86 C85 179.8(8)
